data_7055512
loop_
_publ_author_name
'Klap\"otke, Thomas M.'
'Penger, Alexander'
'Pfl\"uger, Carolin'
'Stierstorfer, J\"org'

_publ_section_title
;
 Melt-cast materials: combining the advantages of highly nitrated azoles
 and open-chain nitramines
;
_journal_issue 7
_journal_name_full 'New J. Chem.'
_journal_page_first 6059
_journal_paper_doi 10.1039/C6NJ00202A
_journal_volume 40
_journal_year 2016
_chemical_formula_moiety 'C8 H10 N12 O8'
_chemical_formula_sum 'C8 H10 N12 O8'
_chemical_formula_weight 402.28
_chemical_melting_point 225
_chemical_name_common DNBTdinap
_chemical_name_systematic
;
 5,5-bis(1-(2-aza-2-nitropropanyl)-3-nitro-1,2,4-triazole
;
_space_group_IT_number 15
_symmetry_cell_setting monoclinic
_symmetry_space_group_name_Hall '-C 2yc'
_symmetry_space_group_name_H-M 'C 1 2/c 1'
_atom_sites_solution_hydrogens geom
_atom_sites_solution_primary direct
_atom_sites_solution_secondary difmap
_audit_creation_method SHELXL-97
_audit_update_record
;
2016-04-15 deposited with the CCDC.
2016-04-25 downloaded from the CCDC.
;
_cell_angle_alpha 90.00
_cell_angle_beta 99.184(9)
_cell_angle_gamma 90.00
_cell_formula_units_Z 4
_cell_length_a 17.5192(17)
_cell_length_b 6.4082(6)
_cell_length_c 14.2000(14)
_cell_measurement_reflns_used 956
_cell_measurement_temperature 173(2)
_cell_measurement_theta_max 33.5324
_cell_measurement_theta_min 4.3346
_cell_volume 1573.7(3)
_computing_cell_refinement
;
CrysAlisPro, Oxford Diffraction Ltd.,
Version 1.171.33.41 (release 06-05-2009 CrysAlis171 .NET)
(compiled May  6 2009,17:20:42)
;
_computing_data_collection
;
CrysAlisPro, Oxford Diffraction Ltd.,
Version 1.171.33.41 (release 06-05-2009 CrysAlis171 .NET)
(compiled May  6 2009,17:20:42)
;
_computing_data_reduction
;
CrysAlisPro, Oxford Diffraction Ltd.,
Version 1.171.33.41 (release 06-05-2009 CrysAlis171 .NET)
(compiled May  6 2009,17:20:42)
;
_computing_molecular_graphics
;
Diamond Version 3.2k (K. Brandenburg, Crystal Impact GbR, Berlin, 2014).
;
_computing_publication_material
;
Diamond Version 3.2k (K. Brandenburg, Crystal Impact GbR, Berlin, 2014).
;
_computing_structure_refinement 'SHELXL-2014/7 (Sheldrick, 2014)'
_computing_structure_solution SIR-92
_diffrn_ambient_temperature 173(2)
_diffrn_detector_area_resol_mean 15.9809
_diffrn_measured_fraction_theta_full 0.995
_diffrn_measured_fraction_theta_max 0.995
_diffrn_measurement_device_type 'Xcalibur, Sapphire3'
_diffrn_measurement_method '\w scans'
_diffrn_radiation_monochromator graphite
_diffrn_radiation_source 'fine-focus sealed tube'
_diffrn_radiation_type MoK\a
_diffrn_radiation_wavelength 0.71073
_diffrn_reflns_av_R_equivalents 0.0317
_diffrn_reflns_av_sigmaI/netI 0.0441
_diffrn_reflns_limit_h_max 21
_diffrn_reflns_limit_h_min -17
_diffrn_reflns_limit_k_max 5
_diffrn_reflns_limit_k_min -7
_diffrn_reflns_limit_l_max 17
_diffrn_reflns_limit_l_min -16
_diffrn_reflns_number 3779
_diffrn_reflns_theta_full 25.57
_diffrn_reflns_theta_max 25.57
_diffrn_reflns_theta_min 4.34
_exptl_absorpt_coefficient_mu 0.151
_exptl_absorpt_correction_T_max 1.00000
_exptl_absorpt_correction_T_min 0.93448
_exptl_absorpt_correction_type multi-scan
_exptl_absorpt_process_details
;
CrysAlisPro, Agilent Technologies,
Version 1.171.35.11 (release 16-05-2011 CrysAlis171 .NET)
(compiled May 16 2011,17:55:39)
Empirical absorption correction using spherical harmonics,
 implemented in SCALE3 ABSPACK scaling algorithm.
;
_exptl_crystal_colour colourless
_exptl_crystal_density_diffrn 1.698
_exptl_crystal_density_method 'not measured'
_exptl_crystal_description plate
_exptl_crystal_F_000 824
_exptl_crystal_size_max 0.2
_exptl_crystal_size_mid 0.17
_exptl_crystal_size_min 0.08
_refine_diff_density_max 0.246
_refine_diff_density_min -0.187
_refine_diff_density_rms 0.046
_refine_ls_extinction_method none
_refine_ls_goodness_of_fit_ref 1.043
_refine_ls_hydrogen_treatment mixed
_refine_ls_matrix_type full
_refine_ls_number_parameters 147
_refine_ls_number_reflns 1472
_refine_ls_number_restraints 0
_refine_ls_restrained_S_all 1.043
_refine_ls_R_factor_all 0.0627
_refine_ls_R_factor_gt 0.0411
_refine_ls_shift/su_max 0.000
_refine_ls_shift/su_mean 0.000
_refine_ls_structure_factor_coef Fsqd
_refine_ls_weighting_details 'calc w=1/[\s^2^(Fo^2^)+(0.0442P)^2^+0.0000P] where P=(Fo^2^+2Fc^2^)/3'
_refine_ls_weighting_scheme calc
_refine_ls_wR_factor_gt 0.0895
_refine_ls_wR_factor_ref 0.1022
_reflns_number_gt 1102
_reflns_number_total 1472
_reflns_threshold_expression >2\s(I)
_cod_data_source_file c6nj00202a2.cif
_cod_data_source_block gx685
_cod_depositor_comments 'Adding full bibliography for 7055507--7055518.cif.'
_cod_original_sg_symbol_H-M 'C 2/c'
_cod_database_code 7055512

loop_
_symmetry_equiv_pos_as_xyz
'x, y, z'
'-x, y, -z+1/2'
'x+1/2, y+1/2, z'
'-x+1/2, y+1/2, -z+1/2'
'-x, -y, -z'
'x, -y, z-1/2'
'-x+1/2, -y+1/2, -z'
'x+1/2, -y+1/2, z-1/2'

loop_
_atom_site_label
_atom_site_type_symbol
_atom_site_fract_x
_atom_site_fract_y
_atom_site_fract_z
_atom_site_U_iso_or_equiv
_atom_site_adp_type
_atom_site_occupancy
_atom_site_symmetry_multiplicity
_atom_site_calc_flag
O1 O 0.21270(9) 0.0337(3) 0.10273(11) 0.0427(4) Uani 1 1 d
O2 O 0.28739(9) 0.0903(3) 0.23718(12) 0.0506(5) Uani 1 1 d
O3 O -0.00748(9) 0.4972(2) 0.35222(11) 0.0403(4) Uani 1 1 d
O4 O 0.06314(10) 0.7311(2) 0.43782(11) 0.0508(5) Uani 1 1 d
N1 N 0.08435(9) 0.0486(3) 0.18786(11) 0.0271(4) Uani 1 1 d
N2 N 0.16353(9) 0.1203(3) 0.32751(12) 0.0286(4) Uani 1 1 d
N3 N 0.08866(9) 0.1261(3) 0.34005(11) 0.0253(4) Uani 1 1 d
N4 N 0.22385(10) 0.0645(3) 0.18851(13) 0.0336(5) Uani 1 1 d
N5 N 0.09279(10) 0.3976(3) 0.45741(12) 0.0317(5) Uani 1 1 d
N6 N 0.04699(11) 0.5494(3) 0.41310(13) 0.0339(5) Uani 1 1 d
C1 C 0.04223(11) 0.0830(3) 0.25654(14) 0.0260(5) Uani 1 1 d
C2 C 0.15617(11) 0.0753(3) 0.23608(14) 0.0269(5) Uani 1 1 d
C3 C 0.07005(13) 0.1862(3) 0.43398(14) 0.0264(5) Uani 1 1 d
C4 C 0.15644(16) 0.4545(5) 0.53177(19) 0.0405(6) Uani 1 1 d
H3A H 0.0161(12) 0.167(3) 0.4315(13) 0.022(5) Uiso 1 1 d
H3B H 0.1005(11) 0.096(3) 0.4818(14) 0.026(5) Uiso 1 1 d
H4A H 0.1374(16) 0.497(4) 0.583(2) 0.064(9) Uiso 1 1 d
H4B H 0.1839(15) 0.568(4) 0.5104(18) 0.059(8) Uiso 1 1 d
H4C H 0.1931(18) 0.338(5) 0.547(2) 0.090(11) Uiso 1 1 d

loop_
_atom_site_aniso_label
_atom_site_aniso_U_11
_atom_site_aniso_U_22
_atom_site_aniso_U_33
_atom_site_aniso_U_23
_atom_site_aniso_U_13
_atom_site_aniso_U_12
O1 0.0411(10) 0.0570(12) 0.0300(9) -0.0040(7) 0.0057(7) 0.0060(7)
O2 0.0264(9) 0.0757(14) 0.0470(11) -0.0138(8) -0.0021(8) -0.0021(8)
O3 0.0471(10) 0.0382(10) 0.0334(9) 0.0020(7) 0.0001(8) 0.0090(7)
O4 0.0739(13) 0.0221(10) 0.0600(12) -0.0061(8) 0.0210(9) -0.0006(8)
N1 0.0256(9) 0.0287(10) 0.0257(10) -0.0018(7) -0.0001(8) 0.0009(7)
N2 0.0263(10) 0.0251(10) 0.0331(11) -0.0006(7) 0.0009(8) 0.0010(7)
N3 0.0260(9) 0.0231(10) 0.0255(9) 0.0005(7) -0.0003(7) 0.0002(7)
N4 0.0308(11) 0.0329(11) 0.0362(12) -0.0029(8) 0.0029(9) 0.0034(8)
N5 0.0412(11) 0.0208(10) 0.0304(10) -0.0020(7) -0.0026(8) -0.0014(8)
N6 0.0463(12) 0.0263(12) 0.0322(11) 0.0011(8) 0.0155(9) 0.0041(9)
C1 0.0286(11) 0.0228(12) 0.0244(11) 0.0008(8) -0.0022(9) -0.0005(8)
C2 0.0281(11) 0.0244(12) 0.0276(12) -0.0006(9) 0.0031(9) 0.0029(8)
C3 0.0308(13) 0.0247(12) 0.0222(11) 0.0002(9) -0.0008(9) -0.0018(9)
C4 0.0367(15) 0.0454(17) 0.0387(15) -0.0142(13) 0.0040(12) -0.0114(13)

loop_
_atom_type_symbol
_atom_type_description
_atom_type_scat_dispersion_real
_atom_type_scat_dispersion_imag
_atom_type_scat_source
C C 0.0033 0.0016 'International Tables Vol C Tables 4.2.6.8 and 6.1.1.4'
H H 0.0000 0.0000 'International Tables Vol C Tables 4.2.6.8 and 6.1.1.4'
N N 0.0061 0.0033 'International Tables Vol C Tables 4.2.6.8 and 6.1.1.4'
O O 0.0106 0.0060 'International Tables Vol C Tables 4.2.6.8 and 6.1.1.4'

loop_
_geom_angle_atom_site_label_1
_geom_angle_atom_site_label_2
_geom_angle_atom_site_label_3
_geom_angle
_geom_angle_site_symmetry_3
C1 N1 C2 100.89(16) .
C2 N2 N3 101.05(15) .
N2 N3 C1 109.78(16) .
N2 N3 C3 119.06(16) .
C1 N3 C3 131.05(17) .
O1 N4 O2 124.92(18) .
O1 N4 C2 117.30(17) .
O2 N4 C2 117.76(18) .
N6 N5 C3 116.69(17) .
N6 N5 C4 119.15(19) .
C3 N5 C4 123.84(19) .
O3 N6 O4 125.01(19) .
O3 N6 N5 117.98(18) .
O4 N6 N5 117.01(19) .
N1 C1 N3 110.44(17) .
N1 C1 C1 125.1(2) 2
N3 C1 C1 124.4(2) 2
N2 C2 N1 117.83(18) .
N2 C2 N4 120.59(17) .
N1 C2 N4 121.51(18) .
N5 C3 N3 111.27(16) .
N5 C3 H3A 111.8(11) .
N3 C3 H3A 107.2(11) .
N5 C3 H3B 107.1(12) .
N3 C3 H3B 107.3(11) .
H3A C3 H3B 112.1(16) .
N5 C4 H4A 108.9(18) .
N5 C4 H4B 109.2(15) .
H4A C4 H4B 107(2) .
N5 C4 H4C 111.7(18) .
H4A C4 H4C 112(2) .
H4B C4 H4C 108(2) .

loop_
_geom_bond_atom_site_label_1
_geom_bond_atom_site_label_2
_geom_bond_distance
_geom_bond_site_symmetry_2
O1 N4 1.218(2) .
O2 N4 1.224(2) .
O3 N6 1.227(2) .
O4 N6 1.236(2) .
N1 C1 1.332(3) .
N1 C2 1.344(2) .
N2 C2 1.316(2) .
N2 N3 1.352(2) .
N3 C1 1.355(2) .
N3 C3 1.474(2) .
N4 C2 1.457(3) .
N5 N6 1.351(2) .
N5 C3 1.436(3) .
N5 C4 1.454(3) .
C1 C1 1.462(4) 2
C3 H3A 0.949(19) .
C3 H3B 0.98(2) .
C4 H4A 0.89(3) .
C4 H4B 0.95(3) .
C4 H4C 0.98(3) .

loop_
_geom_torsion_atom_site_label_1
_geom_torsion_atom_site_label_2
_geom_torsion_atom_site_label_3
_geom_torsion_atom_site_label_4
_geom_torsion
_geom_torsion_site_symmetry_4
C2 N2 N3 C1 0.51(19) .
C2 N2 N3 C3 -176.12(16) .
C3 N5 N6 O3 -4.4(3) .
C4 N5 N6 O3 -178.26(19) .
C3 N5 N6 O4 175.08(17) .
C4 N5 N6 O4 1.2(3) .
C2 N1 C1 N3 -0.3(2) .
C2 N1 C1 C1 177.35(11) 2
N2 N3 C1 N1 -0.1(2) .
C3 N3 C1 N1 175.97(18) .
N2 N3 C1 C1 -177.81(11) 2
C3 N3 C1 C1 -1.7(3) 2
N3 N2 C2 N1 -0.8(2) .
N3 N2 C2 N4 176.50(17) .
C1 N1 C2 N2 0.7(2) .
C1 N1 C2 N4 -176.55(17) .
O1 N4 C2 N2 -175.96(18) .
O2 N4 C2 N2 2.8(3) .
O1 N4 C2 N1 1.2(3) .
O2 N4 C2 N1 -179.97(18) .
N6 N5 C3 N3 76.4(2) .
C4 N5 C3 N3 -110.1(2) .
N2 N3 C3 N5 63.9(2) .
C1 N3 C3 N5 -111.9(2) .
